data_7009878
loop_
_publ_author_name
'Adams, Harry'
'Biebricher, Andreas'
'Gay, Sally R.'
'Hamilton, Trevor'
'McHugh, Paul E.'
'Morris, Michael J.'
'Mays, Martin J.'

_publ_section_title
;
 Reactions of [Mo2(\m-RC2R)(CO)4Cp2] (R&#x2005;=&#x2005;CO2Me,
 Cp&#x2005;= \h-C5H5) with P2Ph4, PPh2H and R1SH
 (R1&#x2005;=&#x2005;Et, Pri, C6H4Me-p or But): stabilisation of
 \m-vinyl complexes by chelating substituents
;
_journal_issue 17
_journal_name_full 'Journal of the Chemical Society, Dalton Transactions'
_journal_page_first 2983
_journal_paper_doi 10.1039/b004210m
_journal_year 2000
_chemical_formula_sum 'C30 H27 Mo2 O6 P'
_chemical_formula_weight 706.37
_chemical_name_systematic
; 
 ? 
;
_space_group_IT_number 14
_symmetry_cell_setting monoclinic
_symmetry_space_group_name_Hall '-P 2yn'
_symmetry_space_group_name_H-M 'P 1 21/n 1'
_atom_sites_solution_hydrogens geom
_atom_sites_solution_primary direct
_atom_sites_solution_secondary difmap
_audit_creation_method SHELXL-97
_cell_angle_alpha 90.00
_cell_angle_beta 93.291(2)
_cell_angle_gamma 90.00
_cell_formula_units_Z 4
_cell_length_a 9.3859(7)
_cell_length_b 17.7550(14)
_cell_length_c 16.2444(13)
_cell_measurement_temperature 150(2)
_cell_volume 2702.6(4)
_computing_cell_refinement 'Bruker SMART'
_computing_data_collection 'Bruker SMART'
_computing_data_reduction 'Bruker SHELXTL'
_computing_molecular_graphics 'Bruker SHELXTL'
_computing_publication_material 'Bruker SHELXTL'
_computing_structure_refinement 'SHELXL-97 (Sheldrick, 1997)'
_computing_structure_solution 'SHELXS-97 (Sheldrick, 1990)'
_diffrn_ambient_temperature 150(2)
_diffrn_measured_fraction_theta_full 0.939
_diffrn_measured_fraction_theta_max 0.939
_diffrn_measurement_device_type 'CCD area detector'
_diffrn_measurement_method 'phi and omega scans'
_diffrn_radiation_monochromator graphite
_diffrn_radiation_source 'fine-focus sealed tube'
_diffrn_radiation_type MoK\a
_diffrn_radiation_wavelength 0.71073
_diffrn_reflns_av_R_equivalents 0.0662
_diffrn_reflns_av_sigmaI/netI 0.0684
_diffrn_reflns_limit_h_max 10
_diffrn_reflns_limit_h_min -12
_diffrn_reflns_limit_k_max 20
_diffrn_reflns_limit_k_min -22
_diffrn_reflns_limit_l_max 15
_diffrn_reflns_limit_l_min -21
_diffrn_reflns_number 17492
_diffrn_reflns_theta_full 28.29
_diffrn_reflns_theta_max 28.29
_diffrn_reflns_theta_min 2.29
_exptl_absorpt_coefficient_mu 1.031
_exptl_absorpt_correction_T_max 0.8126
_exptl_absorpt_correction_T_min 0.6540
_exptl_absorpt_correction_type semi-empirical
_exptl_crystal_colour deep-red
_exptl_crystal_density_diffrn 1.736
_exptl_crystal_density_method 'not measured'
_exptl_crystal_description block
_exptl_crystal_F_000 1416
_exptl_crystal_size_max 0.45
_exptl_crystal_size_mid 0.23
_exptl_crystal_size_min 0.21
_refine_diff_density_max 1.763
_refine_diff_density_min -0.744
_refine_diff_density_rms 0.165
_refine_ls_extinction_method none
_refine_ls_goodness_of_fit_ref 0.937
_refine_ls_hydrogen_treatment mixed
_refine_ls_matrix_type full
_refine_ls_number_parameters 352
_refine_ls_number_reflns 6317
_refine_ls_number_restraints 0
_refine_ls_restrained_S_all 0.937
_refine_ls_R_factor_all 0.0650
_refine_ls_R_factor_gt 0.0460
_refine_ls_shift/su_max 0.001
_refine_ls_shift/su_mean 0.000
_refine_ls_structure_factor_coef Fsqd
_refine_ls_weighting_details 'calc w=1/[\s^2^(Fo^2^)+(0.0633P)^2^+0.0000P] where P=(Fo^2^+2Fc^2^)/3'
_refine_ls_weighting_scheme calc
_refine_ls_wR_factor_gt 0.1013
_refine_ls_wR_factor_ref 0.1081
_reflns_number_gt 4601
_reflns_number_total 6317
_reflns_threshold_expression >2sigma(I)
_cod_data_source_file b004210m.txt
_cod_data_source_block ims9m
_cod_depositor_comments
;
The following automatic conversions were performed:
'_symmetry_cell_setting' value 'Monoclinic' changed to 'monoclinic'
according to '/home/saulius/struct/CIF-dictionaries/cif_core.dic'
dictionary named 'cif_core.dic' version 2.4.1 from 2010-06-29.

Automatic conversion script
Id: cif_fix_enum 1527 2010-12-29 10:47:43Z saulius 
;
_cod_original_sg_symbol_H-M P2(1)/n
_cod_database_code 7009878

loop_
_symmetry_equiv_pos_as_xyz
'x, y, z'
'-x+1/2, y+1/2, -z+1/2'
'-x, -y, -z'
'x-1/2, -y-1/2, z-1/2'

loop_
_atom_site_label
_atom_site_type_symbol
_atom_site_fract_x
_atom_site_fract_y
_atom_site_fract_z
_atom_site_U_iso_or_equiv
_atom_site_adp_type
_atom_site_occupancy
_atom_site_symmetry_multiplicity
_atom_site_calc_flag
_atom_site_refinement_flags
_atom_site_disorder_assembly
_atom_site_disorder_group
Mo1 Mo 0.75736(3) 0.021632(17) 0.197819(19) 0.02061(10) Uani 1 1 d . . .
Mo2 Mo 0.94508(3) -0.099339(18) 0.260960(19) 0.02189(10) Uani 1 1 d . . .
P1 P 0.68545(10) -0.10327(5) 0.24040(6) 0.0201(2) Uani 1 1 d . . .
O1 O 0.9990(3) -0.24639(15) 0.16425(18) 0.0341(7) Uani 1 1 d . . .
O2 O 0.7482(3) 0.06617(17) 0.38371(17) 0.0357(7) Uani 1 1 d . . .
O3 O 0.9596(3) 0.08574(15) 0.21331(16) 0.0281(6) Uani 1 1 d . . .
O4 O 1.1979(3) 0.07263(17) 0.22045(18) 0.0373(7) Uani 1 1 d . . .
O5 O 0.7584(3) -0.10679(15) 0.03975(16) 0.0293(6) Uani 1 1 d . . .
O6 O 0.9935(3) -0.11101(16) 0.02054(18) 0.0376(7) Uani 1 1 d . . .
C1 C 1.0193(4) -0.0408(3) 0.3869(2) 0.0353(10) Uani 1 1 d . . .
H1 H 1.0035 0.0111 0.3969 0.042 Uiso 1 1 calc R . .
C2 C 1.1411(4) -0.0723(3) 0.3545(3) 0.0414(11) Uani 1 1 d . . .
H2 H 1.2223 -0.0449 0.3390 0.050 Uiso 1 1 calc R . .
C3 C 1.1241(5) -0.1501(3) 0.3487(3) 0.0435(12) Uani 1 1 d . . .
H3 H 1.1908 -0.1847 0.3281 0.052 Uiso 1 1 calc R . .
C4 C 0.9886(5) -0.1689(2) 0.3791(2) 0.0371(10) Uani 1 1 d . . .
H4 H 0.9491 -0.2179 0.3832 0.045 Uiso 1 1 calc R . .
C5 C 0.9245(4) -0.1004(2) 0.4021(2) 0.0314(9) Uani 1 1 d . . .
H5 H 0.8332 -0.0953 0.4240 0.038 Uiso 1 1 calc R . .
C6 C 0.5295(4) 0.0616(2) 0.1717(3) 0.0340(10) Uani 1 1 d . . .
H6 H 0.4580 0.0483 0.2083 0.041 Uiso 1 1 calc R . .
C7 C 0.6169(5) 0.1273(2) 0.1765(3) 0.0368(10) Uani 1 1 d . . .
H7 H 0.6150 0.1659 0.2170 0.044 Uiso 1 1 calc R . .
C8 C 0.7068(5) 0.1245(2) 0.1099(3) 0.0329(9) Uani 1 1 d . . .
H8 H 0.7763 0.1612 0.0981 0.039 Uiso 1 1 calc R . .
C9 C 0.6773(4) 0.0591(2) 0.0642(2) 0.0289(9) Uani 1 1 d . . .
H9 H 0.7223 0.0441 0.0159 0.035 Uiso 1 1 calc R . .
C10 C 0.5691(4) 0.0196(2) 0.1022(2) 0.0303(9) Uani 1 1 d . . .
H10 H 0.5293 -0.0273 0.0845 0.036 Uiso 1 1 calc R . .
C11 C 0.5898(4) -0.1201(2) 0.3348(2) 0.0242(8) Uani 1 1 d . . .
C12 C 0.5187(4) -0.0664(2) 0.3777(2) 0.0262(8) Uani 1 1 d . . .
H12 H 0.5128 -0.0163 0.3574 0.031 Uiso 1 1 calc R . .
C13 C 0.4553(4) -0.0848(2) 0.4503(2) 0.0303(9) Uani 1 1 d . . .
H13 H 0.4057 -0.0471 0.4788 0.036 Uiso 1 1 calc R . .
C14 C 0.4636(4) -0.1571(3) 0.4814(3) 0.0358(10) Uani 1 1 d . . .
H14 H 0.4217 -0.1691 0.5316 0.043 Uiso 1 1 calc R . .
C15 C 0.5329(4) -0.2117(2) 0.4391(3) 0.0336(9) Uani 1 1 d . . .
H15 H 0.5380 -0.2617 0.4599 0.040 Uiso 1 1 calc R . .
C16 C 0.5954(4) -0.1944(2) 0.3659(2) 0.0320(9) Uani 1 1 d . . .
H16 H 0.6422 -0.2326 0.3367 0.038 Uiso 1 1 calc R . .
C17 C 0.5759(4) -0.1657(2) 0.1731(2) 0.0236(8) Uani 1 1 d . . .
C18 C 0.6248(4) -0.2320(2) 0.1375(2) 0.0297(9) Uani 1 1 d . . .
H18 H 0.7208 -0.2475 0.1487 0.036 Uiso 1 1 calc R . .
C19 C 0.5348(4) -0.2750(2) 0.0862(2) 0.0308(9) Uani 1 1 d . . .
H19 H 0.5706 -0.3189 0.0611 0.037 Uiso 1 1 calc R . .
C20 C 0.3935(4) -0.2549(2) 0.0710(2) 0.0306(9) Uani 1 1 d . . .
H20 H 0.3328 -0.2848 0.0354 0.037 Uiso 1 1 calc R . .
C21 C 0.3405(4) -0.1907(2) 0.1078(2) 0.0283(8) Uani 1 1 d . . .
H21 H 0.2431 -0.1770 0.0981 0.034 Uiso 1 1 calc R . .
C22 C 0.4306(4) -0.1472(2) 0.1587(2) 0.0268(8) Uani 1 1 d . . .
H22 H 0.3937 -0.1039 0.1845 0.032 Uiso 1 1 calc R . .
C23 C 0.9760(4) -0.1900(2) 0.1966(2) 0.0256(8) Uani 1 1 d . . .
C24 C 0.7547(4) 0.0451(2) 0.3167(2) 0.0258(8) Uani 1 1 d . . .
C25 C 1.2048(5) 0.1486(3) 0.2560(3) 0.0528(14) Uani 1 1 d . . .
H25A H 1.3049 0.1629 0.2675 0.079 Uiso 1 1 calc R . .
H25B H 1.1550 0.1492 0.3074 0.079 Uiso 1 1 calc R . .
H25C H 1.1593 0.1844 0.2169 0.079 Uiso 1 1 calc R . .
C26 C 1.0660(4) 0.0459(2) 0.2017(2) 0.0260(8) Uani 1 1 d . . .
C27 C 1.0547(4) -0.0283(2) 0.1688(2) 0.0257(8) Uani 1 1 d . . .
H27 H 1.1343 -0.0610 0.1657 0.031 Uiso 1 1 calc R . .
C28 C 0.9111(4) -0.0495(2) 0.1403(2) 0.0220(7) Uani 1 1 d . . .
C29 C 0.8959(4) -0.0919(2) 0.0624(2) 0.0242(8) Uani 1 1 d . . .
C30 C 0.7328(5) -0.1510(2) -0.0333(2) 0.0365(10) Uani 1 1 d . . .
H30A H 0.6298 -0.1584 -0.0437 0.055 Uiso 1 1 calc R . .
H30B H 0.7797 -0.2000 -0.0260 0.055 Uiso 1 1 calc R . .
H30C H 0.7713 -0.1248 -0.0803 0.055 Uiso 1 1 calc R . .

loop_
_atom_site_aniso_label
_atom_site_aniso_U_11
_atom_site_aniso_U_22
_atom_site_aniso_U_33
_atom_site_aniso_U_23
_atom_site_aniso_U_13
_atom_site_aniso_U_12
Mo1 0.01893(16) 0.02065(17) 0.02249(18) 0.00017(12) 0.00326(12) 0.00023(12)
Mo2 0.01829(16) 0.02483(18) 0.02244(18) 0.00044(12) 0.00021(12) 0.00123(12)
P1 0.0177(4) 0.0211(5) 0.0217(5) 0.0012(4) 0.0023(4) 0.0010(4)
O1 0.0324(16) 0.0266(15) 0.0435(18) -0.0031(13) 0.0036(13) 0.0053(12)
O2 0.0359(16) 0.0421(18) 0.0296(16) -0.0115(13) 0.0080(13) -0.0062(13)
O3 0.0237(14) 0.0257(14) 0.0357(16) -0.0044(11) 0.0088(11) -0.0063(11)
O4 0.0240(14) 0.0434(18) 0.0452(18) -0.0162(14) 0.0089(13) -0.0129(13)
O5 0.0298(15) 0.0312(15) 0.0265(15) -0.0028(11) -0.0017(11) -0.0004(12)
O6 0.0382(17) 0.0412(17) 0.0348(17) -0.0102(13) 0.0145(13) 0.0009(13)
C1 0.036(2) 0.041(2) 0.028(2) -0.0021(18) -0.0101(18) -0.0003(19)
C2 0.026(2) 0.068(3) 0.029(2) 0.002(2) -0.0106(18) -0.004(2)
C3 0.037(2) 0.063(3) 0.029(2) 0.003(2) -0.0080(19) 0.022(2)
C4 0.045(3) 0.037(2) 0.028(2) 0.0064(18) -0.0139(19) -0.003(2)
C5 0.027(2) 0.045(2) 0.022(2) 0.0038(17) -0.0031(16) -0.0003(18)
C6 0.023(2) 0.040(2) 0.039(2) 0.0080(19) 0.0003(17) 0.0145(18)
C7 0.045(3) 0.027(2) 0.039(2) 0.0034(18) 0.004(2) 0.0141(19)
C8 0.041(2) 0.022(2) 0.035(2) 0.0091(16) -0.0006(19) 0.0017(17)
C9 0.032(2) 0.029(2) 0.025(2) 0.0074(16) -0.0014(16) 0.0046(17)
C10 0.025(2) 0.030(2) 0.035(2) 0.0103(17) -0.0061(17) 0.0015(16)
C11 0.0227(18) 0.030(2) 0.0190(18) 0.0051(15) -0.0021(14) -0.0072(15)
C12 0.0209(18) 0.029(2) 0.029(2) -0.0021(16) 0.0025(15) -0.0045(15)
C13 0.025(2) 0.036(2) 0.030(2) -0.0067(17) 0.0040(16) -0.0036(17)
C14 0.027(2) 0.055(3) 0.026(2) 0.0086(19) 0.0038(17) -0.0064(19)
C15 0.028(2) 0.035(2) 0.039(2) 0.0152(19) 0.0072(18) 0.0024(17)
C16 0.027(2) 0.032(2) 0.038(2) 0.0095(18) 0.0084(17) 0.0050(17)
C17 0.0230(18) 0.027(2) 0.0203(19) 0.0016(14) 0.0012(14) -0.0023(15)
C18 0.026(2) 0.027(2) 0.036(2) 0.0004(17) 0.0005(17) 0.0018(16)
C19 0.035(2) 0.027(2) 0.030(2) -0.0038(17) 0.0019(17) -0.0011(17)
C20 0.035(2) 0.027(2) 0.029(2) 0.0007(16) -0.0056(17) -0.0083(17)
C21 0.0213(19) 0.032(2) 0.032(2) 0.0064(17) 0.0012(16) 0.0013(16)
C22 0.0243(19) 0.0244(19) 0.032(2) 0.0008(16) 0.0005(16) 0.0006(16)
C23 0.0194(18) 0.031(2) 0.026(2) 0.0047(16) 0.0006(15) 0.0008(15)
C24 0.0177(18) 0.027(2) 0.033(2) 0.0013(16) 0.0051(15) -0.0059(15)
C25 0.043(3) 0.055(3) 0.061(3) -0.029(3) 0.010(2) -0.019(2)
C26 0.0240(19) 0.031(2) 0.024(2) -0.0020(16) 0.0069(15) -0.0038(16)
C27 0.0244(19) 0.027(2) 0.026(2) -0.0008(15) 0.0061(15) 0.0009(15)
C28 0.0237(18) 0.0214(18) 0.0213(19) -0.0009(14) 0.0039(14) 0.0001(15)
C29 0.0268(19) 0.0222(18) 0.024(2) 0.0056(14) 0.0027(15) -0.0025(15)
C30 0.047(3) 0.034(2) 0.027(2) -0.0030(17) -0.0061(19) -0.007(2)

loop_
_atom_type_symbol
_atom_type_description
_atom_type_scat_dispersion_real
_atom_type_scat_dispersion_imag
_atom_type_scat_source
C C 0.0033 0.0016 'International Tables Vol C Tables 4.2.6.8 and 6.1.1.4'
H H 0.0000 0.0000 'International Tables Vol C Tables 4.2.6.8 and 6.1.1.4'
O O 0.0106 0.0060 'International Tables Vol C Tables 4.2.6.8 and 6.1.1.4'
P P 0.1023 0.0942 'International Tables Vol C Tables 4.2.6.8 and 6.1.1.4'
Mo Mo -1.6832 0.6857 'International Tables Vol C Tables 4.2.6.8 and 6.1.1.4'

loop_
_geom_angle_atom_site_label_1
_geom_angle_atom_site_label_2
_geom_angle_atom_site_label_3
_geom_angle
_geom_angle_site_symmetry_1
_geom_angle_site_symmetry_3
_geom_angle_publ_flag
C24 Mo1 C28 126.15(14) . . ?
C24 Mo1 O3 80.76(12) . . ?
C28 Mo1 O3 76.20(12) . . ?
C24 Mo1 C6 92.96(15) . . ?
C28 Mo1 C6 138.10(15) . . ?
O3 Mo1 C6 130.75(13) . . ?
C24 Mo1 C10 127.90(14) . . ?
C28 Mo1 C10 101.86(14) . . ?
O3 Mo1 C10 135.20(12) . . ?
C6 Mo1 C10 36.33(15) . . ?
C24 Mo1 C7 86.31(16) . . ?
C28 Mo1 C7 142.85(14) . . ?
O3 Mo1 C7 94.44(13) . . ?
C6 Mo1 C7 36.31(16) . . ?
C10 Mo1 C7 59.87(16) . . ?
C24 Mo1 C8 114.58(15) . . ?
C28 Mo1 C8 107.88(14) . . ?
O3 Mo1 C8 79.15(13) . . ?
C6 Mo1 C8 59.23(15) . . ?
C10 Mo1 C8 58.52(14) . . ?
C7 Mo1 C8 35.22(14) . . ?
C24 Mo1 C9 145.10(15) . . ?
C28 Mo1 C9 87.28(14) . . ?
O3 Mo1 C9 100.70(12) . . ?
C6 Mo1 C9 59.44(15) . . ?
C10 Mo1 C9 35.27(13) . . ?
C7 Mo1 C9 58.78(15) . . ?
C8 Mo1 C9 34.56(14) . . ?
C24 Mo1 P1 83.99(11) . . ?
C28 Mo1 P1 78.09(10) . . ?
O3 Mo1 P1 133.37(8) . . ?
C6 Mo1 P1 93.67(11) . . ?
C10 Mo1 P1 87.85(10) . . ?
C7 Mo1 P1 128.26(12) . . ?
C8 Mo1 P1 146.35(11) . . ?
C9 Mo1 P1 116.22(10) . . ?
C24 Mo1 Mo2 81.60(11) . . ?
C28 Mo1 Mo2 47.28(10) . . ?
O3 Mo1 Mo2 80.94(7) . . ?
C6 Mo1 Mo2 146.79(11) . . ?
C10 Mo1 Mo2 130.79(10) . . ?
C7 Mo1 Mo2 167.60(11) . . ?
C8 Mo1 Mo2 151.65(11) . . ?
C9 Mo1 Mo2 133.27(10) . . ?
P1 Mo1 Mo2 53.27(2) . . ?
C23 Mo2 C28 82.54(14) . . ?
C23 Mo2 C27 91.05(14) . . ?
C28 Mo2 C27 38.32(13) . . ?
C23 Mo2 C4 88.82(15) . . ?
C28 Mo2 C4 171.35(15) . . ?
C27 Mo2 C4 142.20(15) . . ?
C23 Mo2 C5 123.27(15) . . ?
C28 Mo2 C5 152.60(14) . . ?
C27 Mo2 C5 137.00(14) . . ?
C4 Mo2 C5 35.79(15) . . ?
C23 Mo2 C3 83.31(16) . . ?
C28 Mo2 C3 141.33(15) . . ?
C27 Mo2 C3 106.46(16) . . ?
C4 Mo2 C3 36.06(16) . . ?
C5 Mo2 C3 59.16(15) . . ?
C23 Mo2 C1 141.36(15) . . ?
C28 Mo2 C1 128.85(15) . . ?
C27 Mo2 C1 101.90(14) . . ?
C4 Mo2 C1 58.93(15) . . ?
C5 Mo2 C1 35.15(14) . . ?
C3 Mo2 C1 58.17(16) . . ?
C23 Mo2 C2 112.16(16) . . ?
C28 Mo2 C2 124.69(15) . . ?
C27 Mo2 C2 86.86(15) . . ?
C4 Mo2 C2 58.59(16) . . ?
C5 Mo2 C2 58.08(15) . . ?
C3 Mo2 C2 34.56(17) . . ?
C1 Mo2 C2 34.48(15) . . ?
C23 Mo2 P1 94.66(11) . . ?
C28 Mo2 P1 78.05(10) . . ?
C27 Mo2 P1 114.56(10) . . ?
C4 Mo2 P1 103.11(12) . . ?
C5 Mo2 P1 89.75(10) . . ?
C3 Mo2 P1 138.96(13) . . ?
C1 Mo2 P1 111.92(11) . . ?
C2 Mo2 P1 145.74(11) . . ?
C23 Mo2 Mo1 121.55(11) . . ?
C28 Mo2 Mo1 47.62(9) . . ?
C27 Mo2 Mo1 69.18(10) . . ?
C4 Mo2 Mo1 139.58(12) . . ?
C5 Mo2 Mo1 105.68(10) . . ?
C3 Mo2 Mo1 154.18(13) . . ?
C1 Mo2 Mo1 97.04(11) . . ?
C2 Mo2 Mo1 120.42(13) . . ?
P1 Mo2 Mo1 52.90(2) . . ?
C17 P1 C11 96.60(16) . . ?
C17 P1 Mo1 122.57(12) . . ?
C11 P1 Mo1 122.71(13) . . ?
C17 P1 Mo2 128.38(12) . . ?
C11 P1 Mo2 114.86(12) . . ?
Mo1 P1 Mo2 73.83(3) . . ?
C26 O3 Mo1 112.3(2) . . ?
C26 O4 C25 115.7(3) . . ?
C29 O5 C30 116.5(3) . . ?
C2 C1 C5 107.6(4) . . ?
C2 C1 Mo2 72.9(2) . . ?
C5 C1 Mo2 70.4(2) . . ?
C3 C2 C1 109.2(4) . . ?
C3 C2 Mo2 71.0(2) . . ?
C1 C2 Mo2 72.6(2) . . ?
C2 C3 C4 107.9(4) . . ?
C2 C3 Mo2 74.5(2) . . ?
C4 C3 Mo2 71.1(2) . . ?
C5 C4 C3 106.9(4) . . ?
C5 C4 Mo2 72.6(2) . . ?
C3 C4 Mo2 72.9(2) . . ?
C1 C5 C4 108.4(4) . . ?
C1 C5 Mo2 74.4(2) . . ?
C4 C5 Mo2 71.6(2) . . ?
C10 C6 C7 107.2(4) . . ?
C10 C6 Mo1 72.4(2) . . ?
C7 C6 Mo1 73.3(2) . . ?
C8 C7 C6 107.2(4) . . ?
C8 C7 Mo1 74.0(2) . . ?
C6 C7 Mo1 70.4(2) . . ?
C9 C8 C7 109.2(4) . . ?
C9 C8 Mo1 72.8(2) . . ?
C7 C8 Mo1 70.8(2) . . ?
C8 C9 C10 107.9(4) . . ?
C8 C9 Mo1 72.6(2) . . ?
C10 C9 Mo1 69.7(2) . . ?
C9 C10 C6 108.4(4) . . ?
C9 C10 Mo1 75.0(2) . . ?
C6 C10 Mo1 71.3(2) . . ?
C12 C11 C16 118.3(3) . . ?
C12 C11 P1 125.6(3) . . ?
C16 C11 P1 116.0(3) . . ?
C11 C12 C13 120.8(4) . . ?
C14 C13 C12 120.7(4) . . ?
C15 C14 C13 119.5(4) . . ?
C14 C15 C16 120.5(4) . . ?
C15 C16 C11 120.3(4) . . ?
C18 C17 C22 117.7(3) . . ?
C18 C17 P1 124.7(3) . . ?
C22 C17 P1 117.6(3) . . ?
C19 C18 C17 120.7(4) . . ?
C18 C19 C20 120.8(4) . . ?
C19 C20 C21 119.9(4) . . ?
C22 C21 C20 119.5(4) . . ?
C21 C22 C17 121.4(4) . . ?
O1 C23 Mo2 174.5(3) . . ?
O2 C24 Mo1 172.9(3) . . ?
O3 C26 O4 120.0(3) . . ?
O3 C26 C27 122.6(3) . . ?
O4 C26 C27 117.4(3) . . ?
C26 C27 C28 114.1(3) . . ?
C26 C27 Mo2 107.2(2) . . ?
C28 C27 Mo2 67.3(2) . . ?
C27 C28 C29 116.7(3) . . ?
C27 C28 Mo2 74.4(2) . . ?
C29 C28 Mo2 125.0(3) . . ?
C27 C28 Mo1 109.9(2) . . ?
C29 C28 Mo1 129.3(3) . . ?
Mo2 C28 Mo1 85.10(12) . . ?
O6 C29 O5 122.1(3) . . ?
O6 C29 C28 125.6(3) . . ?
O5 C29 C28 112.3(3) . . ?

loop_
_geom_bond_atom_site_label_1
_geom_bond_atom_site_label_2
_geom_bond_distance
_geom_bond_site_symmetry_2
_geom_bond_publ_flag
Mo1 C24 1.977(4) . ?
Mo1 C28 2.170(4) . ?
Mo1 O3 2.215(2) . ?
Mo1 C6 2.270(4) . ?
Mo1 C10 2.284(4) . ?
Mo1 C7 2.308(4) . ?
Mo1 C8 2.350(4) . ?
Mo1 C9 2.352(4) . ?
Mo1 P1 2.4301(10) . ?
Mo1 Mo2 2.9261(5) . ?
Mo2 C23 1.949(4) . ?
Mo2 C28 2.158(4) . ?
Mo2 C27 2.252(4) . ?
Mo2 C4 2.299(4) . ?
Mo2 C5 2.312(4) . ?
Mo2 C3 2.322(4) . ?
Mo2 C1 2.364(4) . ?
Mo2 C2 2.367(4) . ?
Mo2 P1 2.4416(10) . ?
P1 C17 1.831(4) . ?
P1 C11 1.845(4) . ?
O1 C23 1.158(5) . ?
O2 C24 1.156(4) . ?
O3 C26 1.247(4) . ?
O4 C26 1.344(4) . ?
O4 C25 1.467(5) . ?
O5 C29 1.347(4) . ?
O5 C30 1.431(4) . ?
O6 C29 1.220(4) . ?
C1 C2 1.402(6) . ?
C1 C5 1.413(6) . ?
C2 C3 1.394(7) . ?
C3 C4 1.431(6) . ?
C4 C5 1.417(6) . ?
C6 C10 1.420(6) . ?
C6 C7 1.427(6) . ?
C7 C8 1.410(6) . ?
C8 C9 1.397(6) . ?
C9 C10 1.406(5) . ?
C11 C12 1.375(5) . ?
C11 C16 1.413(5) . ?
C12 C13 1.390(5) . ?
C13 C14 1.381(6) . ?
C14 C15 1.373(6) . ?
C15 C16 1.390(5) . ?
C17 C18 1.400(5) . ?
C17 C22 1.409(5) . ?
C18 C19 1.381(5) . ?
C19 C20 1.382(6) . ?
C20 C21 1.392(6) . ?
C21 C22 1.385(5) . ?
C26 C27 1.423(5) . ?
C27 C28 1.450(5) . ?
C28 C29 1.472(5) . ?
